data_1534442
loop_
_publ_author_name
'Rybakov, V.B.'
'Aslanov, L.A.'
'Timoshchenko, N.I.'
'Volkov, S.V.'
'Fokina, Z.A.'

_publ_section_title
;
 X-ray investigation of iron(III) halogenchalcogenide complexes
;
_journal_name_full 'Zhurnal Neorganicheskoi Khimii'
_journal_page_first 2541
_journal_page_last 2548
_journal_volume 36
_journal_year 1991
_chemical_formula_sum 'Cl7 Fe Te'
_chemical_name_systematic 'Fe Te Cl7'
_space_group_IT_number 1
_symmetry_space_group_name_Hall 'P 1'
_symmetry_space_group_name_H-M 'P 1'
_cell_angle_alpha 86.12
_cell_angle_beta 102.72
_cell_angle_gamma 97.46
_cell_formula_units_Z 2
_cell_length_a 6.539
_cell_length_b 8.388
_cell_length_c 9.966
_cell_volume 528.266
_citation_journal_id_ASTM ZNOKAQ
_cod_data_source_file Rybakov_ZNOKAQ_1991_1226.cif
_cod_data_source_block Cl7Fe1Te1
_cod_original_formula_sum 'Cl7 Fe1 Te1'
_cod_database_code 1534442

loop_
_symmetry_equiv_pos_as_xyz
x,y,z

loop_
_atom_site_label
_atom_site_type_symbol
_atom_site_fract_x
_atom_site_fract_y
_atom_site_fract_z
_atom_site_occupancy
_atom_site_U_iso_or_equiv
Te2 Te+4 0.1941 0.0699 0.4517 1 0.0
Cl9 Cl-1 0.5479 0.2438 0.3296 1 0.0
Te1 Te+4 0.9476 0.4978 0.9081 1 0.0
Cl1 Cl-1 0.8294 0.8296 0.9344 1 0.0
Cl2 Cl-1 0.3007 0.6692 0.7874 1 0.0
Fe2 Fe+3 0.7492 0.4516 0.4304 1 0.0
Cl11 Cl-1 0.7086 0.6587 0.2914 1 0.0
Cl10 Cl-1 0.6524 0.4978 0.6236 1 0.0
Cl13 Cl-1 0.9878 0.0764 0.2365 1 0.0
Cl12 Cl-1 0.3192 0.8353 0.4287 1 0.0
Cl3 Cl-1 0.4936 0.0833 0.7274 1 0.0
Cl14 Cl-1 0.9332 0.9592 0.5648 1 0.0
Cl5 Cl-1 0.0654 0.2629 0.8718 1 0.0
Cl6 Cl-1 0.1709 0.535 0.1193 1 0.0
Cl4 Cl-1 0.4034 0.955 0.0563 1 0.0
Cl8 Cl-1 0.0765 0.4064 0.48 1 0.0
Cl7 Cl-1 0.6671 0.379 0.9962 1 0.0
Fe1 Fe+3 0.5 0.88 0.88 1 0.0
